data_2004980
loop_
_publ_author_name
'A. J. Dobson'
'R. E. Gerkin'

_publ_section_title
;
 3-Aminopyrazine-2-carboxylic Acid
;
_journal_coeditor_code FG1125
_journal_issue 6
_journal_name_full 'Acta Crystallographica Section C'
_journal_page_first 1512
_journal_page_last 1514
_journal_paper_doi 10.1107/S0108270195016416
_journal_volume 52
_journal_year 1996
_chemical_formula_iupac 'C5 H5 N3 O2'
_chemical_formula_moiety 'C5 H5 N3 O2 '
_chemical_formula_sum 'C5 H5 N3 O2'
_chemical_formula_weight 139.11
_chemical_name_common '3-aminopyrazine-2-carboxylic acid'
_chemical_name_systematic ?
_space_group_IT_number 14
_symmetry_cell_setting monoclinic
_symmetry_space_group_name_Hall '-P 2ybc'
_symmetry_space_group_name_H-M 'P 1 21/c 1'
_cell_angle_alpha 90.
_cell_angle_beta 99.18(1)
_cell_angle_gamma 90.
_cell_formula_units_Z 4
_cell_length_a 3.756(1)
_cell_length_b 14.191(1)
_cell_length_c 10.911(1)
_cell_measurement_reflns_used 25
_cell_measurement_temperature 296
_cell_measurement_theta_max 16.5
_cell_measurement_theta_min 11.7
_cell_volume 574.12(17)
_computing_cell_refinement 'MSC/AFC Diffractometer Control Software'
_computing_data_collection
;
MSC/AFC Diffractometer Control Software
(Molecular Structure Corporation, 1988)
;
_computing_data_reduction 'TEXSAN (Molecular Structure Corporation, 1989)'
_computing_molecular_graphics 'ORTEPII (Johnson, 1976)'
_computing_publication_material TEXSAN
_computing_structure_refinement TEXSAN
_computing_structure_solution 'SHELXS86 (Sheldrick, 1985)'
_diffrn_ambient_temperature 296
_diffrn_measurement_device 'Rigaku AFC5S'
_diffrn_measurement_method \w
_diffrn_radiation_monochromator graphite
_diffrn_radiation_source 'X-ray tube'
_diffrn_radiation_type MoK\a
_diffrn_radiation_wavelength 0.71073
_diffrn_reflns_av_R_equivalents 0.013
_diffrn_reflns_limit_h_max 4
_diffrn_reflns_limit_h_min 0
_diffrn_reflns_limit_k_max 18
_diffrn_reflns_limit_k_min 0
_diffrn_reflns_limit_l_max 14
_diffrn_reflns_limit_l_min -14
_diffrn_reflns_number 1582
_diffrn_reflns_theta_max 27.50
_diffrn_reflns_theta_min 2.00
_diffrn_standards_decay_% 2.70
_diffrn_standards_interval_count 150
_diffrn_standards_number 6
_exptl_absorpt_coefficient_mu 0.120
_exptl_absorpt_correction_type none
_exptl_crystal_colour colorless
_exptl_crystal_density_diffrn 1.609
_exptl_crystal_density_meas ?
_exptl_crystal_description 'cut plate'
_exptl_crystal_F_000 288
_exptl_crystal_size_max 0.35
_exptl_crystal_size_mid 0.31
_exptl_crystal_size_min 0.16
_refine_diff_density_max 0.27
_refine_diff_density_min -0.16
_refine_ls_extinction_coef 2.2E-6(2)
_refine_ls_extinction_method 'Zachariasen (1963, 1968)'
_refine_ls_goodness_of_fit_obs 1.80
_refine_ls_hydrogen_treatment
;
H atoms: C---H riding (0.98\%A) and all parameters refined for
O---H and N---H
;
_refine_ls_matrix_type full
_refine_ls_number_parameters 104
_refine_ls_number_reflns 936
_refine_ls_R_factor_obs 0.045
_refine_ls_shift/esd_max <0.01
_refine_ls_structure_factor_coef F
_refine_ls_weighting_details 'w = 1/\s~F~^2^'
_refine_ls_weighting_scheme calc
_refine_ls_wR_factor_obs 0.053
_reflns_number_observed 936
_reflns_number_total 1381
_reflns_observed_criterion I>3\s~I~
_cod_data_source_file fg1125.cif
_cod_data_source_block A
_cod_depositor_comments
;
The following automatic conversions were performed:

'_exptl_crystal_density_meas' value 'not measured' was changed to '?'
- the value is perceived as not measured.

Automatic conversion script
Id: cif_fix_values 3008 2015-01-20 13:52:24Z robertas 

The following automatic conversions were performed:

'_refine_ls_weighting_scheme' value 'w = 1/\s~F~^2^' was changed to
'calc'. New tag '_refine_ls_weighting_details' was created. The value
of the new tag was set to 'w = 1/\s~F~^2^'.

Automatic conversion script
Id: cif_fix_values 3143 2015-03-26 13:38:13Z robertas 
;
_cod_original_cell_volume 574.10(10)
_cod_original_sg_symbol_H-M 'P 21/c'
_cod_database_code 2004980

loop_
_symmetry_equiv_pos_as_xyz
x,y,z
-x,1/2+y,1/2-z
-x,-y,-z
'x,1/2 -y,1/2 +z'

loop_
_atom_site_aniso_label
_atom_site_aniso_U_11
_atom_site_aniso_U_22
_atom_site_aniso_U_33
_atom_site_aniso_U_12
_atom_site_aniso_U_13
_atom_site_aniso_U_23
O1 0.0659(10) 0.0263(7) 0.0392(7) 0.0035(7) -0.0173(7) -0.0005(5)
O2 0.0658(10) 0.0243(7) 0.0456(8) 0.0004(6) -0.0103(7) -0.0043(5)
N1 0.0367(9) 0.0261(7) 0.0290(7) 0.0005(6) -0.0029(6) -0.0023(5)
N4 0.0391(9) 0.0306(8) 0.0298(7) 0.0021(6) -0.0048(6) 0.0017(6)
N3 0.0560(10) 0.0318(9) 0.0334(8) 0.0019(8) -0.0124(8) -0.0046(7)
C2 0.0285(9) 0.0257(9) 0.0281(7) 0.0002(6) 0.0021(7) 0.0003(6)
C3 0.0310(9) 0.0268(8) 0.0268(8) 0.0000(7) 0.0017(7) -0.0014(6)
C5 0.0440(10) 0.0243(8) 0.0378(9) 0.0041(7) -0.0009(8) 0.0032(7)
C6 0.0430(10) 0.0249(8) 0.0346(9) -0.0002(8) -0.0030(8) -0.0057(7)
C7 0.0390(10) 0.0267(9) 0.0318(8) 0.0005(7) -0.0027(7) 0.0008(7)

loop_
_atom_site_label
_atom_site_fract_x
_atom_site_fract_y
_atom_site_fract_z
_atom_site_U_iso_or_equiv
_atom_site_thermal_displace_type
_atom_site_type_symbol
O1 -0.4940(4) 0.90582(9) 0.1769(1) 0.0466(4) Uij O
O2 -0.1979(4) 0.96414(8) 0.3498(1) 0.0473(4) Uij O
N1 -0.2933(4) 0.72727(9) 0.2512(1) 0.0315(4) Uij N
N4 0.1547(4) 0.69254(9) 0.4750(1) 0.0343(4) Uij N
N3 0.1909(5) 0.8494(1) 0.5206(1) 0.0426(5) Uij N
C2 -0.1726(4) 0.7984(1) 0.3263(2) 0.0277(4) Uij C
C3 0.0569(4) 0.7819(1) 0.4413(1) 0.0285(4) Uij C
C5 0.0320(5) 0.6240(1) 0.3979(2) 0.0360(5) Uij C
C6 -0.1923(5) 0.6401(1) 0.2860(2) 0.0353(5) Uij C
C7 -0.2862(5) 0.8949(1) 0.2865(2) 0.0334(5) Uij C
H1 -0.549(7) 0.850(2) 0.136(2) 0.085(9) Uiso H
H2 0.319(6) 0.830(1) 0.589(2) 0.054(6) Uiso H
H3 0.128(7) 0.910(2) 0.500(2) 0.062(7) Uiso H
H5 0.102339 0.559058 0.420699 0.980 Uiso H
H6 -0.277234 0.586779 0.232056 0.980 Uiso H

loop_
_atom_type_symbol
_atom_type_scat_dispersion_real
_atom_type_scat_dispersion_imag
_atom_type_scat_source
H 0 0 'Stewart, Davidson \& Simpson (1965)'
C .002 .002 'Cromer \& Waber (1974)'
O .008 .006 'Cromer \& Waber (1974)'
N .004 .003 'Cromer \& Waber (1974)'

loop_
_geom_angle_atom_site_label_1
_geom_angle_atom_site_label_2
_geom_angle_atom_site_label_3
_geom_angle
_geom_angle_publ_flag
C7 O1 H1 112.0(10) no
C2 N1 C6 118.30(10) yes
C3 N4 C5 117.70(10) yes
C3 N3 H2 115.0(10) no
C3 N3 H3 117.0(10) no
H2 N3 H3 126.0(10) no
N1 C2 C3 121.10(10) yes
N1 C2 C7 117.80(10) yes
C3 C2 C7 121.10(10) yes
N4 C3 N3 116.00(10) yes
N4 C3 C2 119.60(10) yes
N3 C3 C2 124.5(2) yes
N4 C5 C6 122.70(10) yes
N4 C5 H5 118.6 no
C6 C5 H5 118.6 no
N1 C6 C5 120.60(10) yes
N1 C6 H6 119.7 no
C5 C6 H6 119.7 no
O1 C7 O2 119.0(2) yes
O1 C7 C2 118.20(10) yes
O2 C7 C2 122.80(10) yes

loop_
_geom_bond_atom_site_label_1
_geom_bond_atom_site_label_2
_geom_bond_distance
_geom_bond_publ_flag
O1 C7 1.328(2) yes
O1 H1 0.92(3) no
O2 C7 1.216(2) yes
N1 C2 1.333(2) yes
N1 C6 1.331(2) yes
N4 C3 1.354(2) yes
N4 C5 1.319(2) yes
N3 C3 1.336(2) yes
N3 H2 0.86(2) no
N3 H3 0.91(2) no
C2 C3 1.423(2) yes
C2 C7 1.480(2) yes
C5 C6 1.388(2) yes
